data_7202661
loop_
_publ_author_name
'Billing, David G.'
'Lemmerer, Andreas'

_publ_section_title
;
 Inorganic?organic hybrid materials incorporating primary cyclic
 ammonium cations: The lead iodide series
;
_journal_issue 3
_journal_name_full CrystEngComm
_journal_page_first 236
_journal_paper_doi 10.1039/b618196a
_journal_volume 9
_journal_year 2007
_chemical_formula_moiety 'I4 Pb, 2(C3 H8 N)'
_chemical_formula_sum 'C6 H16 I4 N2 Pb'
_chemical_formula_weight 831
_chemical_name_common bis(cyclopropylammonium)tetraiodoplumbate(ii)
_chemical_name_systematic
;
bis(cyclopropylammonium)tetraiodoplumbate(II)
;
_space_group_IT_number 14
_symmetry_cell_setting monoclinic
_symmetry_space_group_name_Hall '-P 2ybc'
_symmetry_space_group_name_H-M 'P 1 21/c 1'
_atom_sites_solution_hydrogens geom
_atom_sites_solution_primary direct
_atom_sites_solution_secondary difmap
_audit_conform_dict_location ftp://ftp.iucr.org/pub/cif_core.dic
_audit_conform_dict_name cif_core.dic
_audit_conform_dict_version 2.3
_audit_creation_date 2005-02-11T12:48:58-00:00
_audit_creation_method 'WinGX routine CIF_UPDATE'
_cell_angle_alpha 90
_cell_angle_beta 110.275(5)
_cell_angle_gamma 90
_cell_formula_units_Z 2
_cell_length_a 12.475(5)
_cell_length_b 8.656(5)
_cell_length_c 8.750(5)
_cell_measurement_reflns_used 965
_cell_measurement_temperature 173(2)
_cell_measurement_theta_max 27.988
_cell_measurement_theta_min 2.927
_cell_volume 886.3(8)
_computing_cell_refinement 'Bruker SAINT+ (Bruker, 1999)'
_computing_data_collection 'Bruker SMART-NT (Bruker, 1998)'
_computing_data_reduction 'Bruker SAINT+ (Bruker, 1999)'
_computing_molecular_graphics
;
Ortep-3 for Windows (Farrugia, 1997) and DIAMOND (Brandenburg, 1999)
;
_computing_publication_material
;
WinGX publication routines (Farrugia, 1999) and PLATON (Spek, 2002)
;
_computing_structure_refinement 'SHELXL-97 (Sheldrick, 1997b)'
_computing_structure_solution 'SHELXS-97 (Sheldrick, 1997a)'
_diffrn_ambient_temperature 173(2)
_diffrn_measured_fraction_theta_full 0.984
_diffrn_measured_fraction_theta_max 0.984
_diffrn_measurement_device_type 'SMART 1K CCD area detector'
_diffrn_measurement_method 'phi and omega scans'
_diffrn_radiation_monochromator graphite
_diffrn_radiation_type MoK\a
_diffrn_radiation_wavelength 0.71069
_diffrn_reflns_av_R_equivalents 0.0624
_diffrn_reflns_av_unetI/netI 0.0576
_diffrn_reflns_limit_h_max 12
_diffrn_reflns_limit_h_min -16
_diffrn_reflns_limit_k_max 11
_diffrn_reflns_limit_k_min -9
_diffrn_reflns_limit_l_max 11
_diffrn_reflns_limit_l_min -11
_diffrn_reflns_number 5635
_diffrn_reflns_theta_full 28
_diffrn_reflns_theta_max 28
_diffrn_reflns_theta_min 1.74
_exptl_absorpt_coefficient_mu 16.459
_exptl_absorpt_correction_T_max 0.5325
_exptl_absorpt_correction_T_min 0.2432
_exptl_absorpt_correction_type integration
_exptl_absorpt_process_details 'Bruker XPREP (Bruker, 1999)'
_exptl_crystal_colour yellow
_exptl_crystal_density_diffrn 3.114
_exptl_crystal_density_method 'not measured'
_exptl_crystal_description needle
_exptl_crystal_F_000 720
_exptl_crystal_size_max 0.2
_exptl_crystal_size_mid 0.06
_exptl_crystal_size_min 0.04
_refine_diff_density_max 1.862
_refine_diff_density_min -2.199
_refine_diff_density_rms 0.222
_refine_ls_extinction_coef 0.0015(2)
_refine_ls_extinction_expression Fc^*^=kFc[1+0.001xFc^2^\l^3^/sin(2\q)]^-1/4^
_refine_ls_extinction_method SHELXL
_refine_ls_goodness_of_fit_ref 1.042
_refine_ls_hydrogen_treatment constr
_refine_ls_matrix_type full
_refine_ls_number_parameters 62
_refine_ls_number_reflns 2105
_refine_ls_number_restraints 37
_refine_ls_restrained_S_all 1.042
_refine_ls_R_factor_all 0.0652
_refine_ls_R_factor_gt 0.0386
_refine_ls_shift/su_max 0.001
_refine_ls_shift/su_mean 0
_refine_ls_structure_factor_coef Fsqd
_refine_ls_weighting_details 'calc w=1/[\s^2^(Fo^2^)+(0.0402P)^2^+3.4535P] where P=(Fo^2^+2Fc^2^)/3'
_refine_ls_weighting_scheme calc
_refine_ls_wR_factor_gt 0.094
_refine_ls_wR_factor_ref 0.1034
_reflns_number_gt 1466
_reflns_number_total 2105
_reflns_threshold_expression >2sigma(I)
_cod_data_source_file b618196a.txt
_cod_data_source_block 1
_cod_depositor_comments
;
The following automatic conversions were performed:
'_symmetry_cell_setting' value 'Monoclinic' changed to 'monoclinic'
according to '/home/saulius/struct/CIF-dictionaries/cif_core.dic'
dictionary named 'cif_core.dic' version 2.4.1 from 2010-06-29.

Automatic conversion script
Id: cif_fix_enum 1527 2010-12-29 10:47:43Z saulius 
;
_cod_original_sg_symbol_H-M P2(1)/c
_cod_database_code 7202661

loop_
_symmetry_equiv_pos_as_xyz
'x, y, z'
'-x, y+1/2, -z+1/2'
'-x, -y, -z'
'x, -y-1/2, z-1/2'

loop_
_atom_site_label
_atom_site_type_symbol
_atom_site_fract_x
_atom_site_fract_y
_atom_site_fract_z
_atom_site_U_iso_or_equiv
_atom_site_adp_type
_atom_site_occupancy
_atom_site_symmetry_multiplicity
_atom_site_calc_flag
_atom_site_refinement_flags
_atom_site_disorder_assembly
_atom_site_disorder_group
C1 C 0.3591(12) 0.9877(17) 0.7332(18) 0.102(4) Uani 1 1 d DU . .
H1 H 0.4151 1.0598 0.8095 0.123 Uiso 1 1 calc R . .
C2 C 0.3874(19) 0.8239(18) 0.738(2) 0.120(5) Uani 1 1 d DU . .
H2A H 0.3245 0.7485 0.7206 0.144 Uiso 1 1 calc R . .
H2B H 0.4621 0.7904 0.8167 0.144 Uiso 1 1 calc R . .
C3 C 0.3877(16) 0.919(2) 0.5974(17) 0.105(4) Uani 1 1 d DU . .
H3A H 0.4625 0.9456 0.5884 0.126 Uiso 1 1 calc R . .
H3B H 0.3248 0.9036 0.4922 0.126 Uiso 1 1 calc R . .
N1 N 0.2330(11) 1.0221(14) 0.6858(13) 0.085(3) Uani 1 1 d DU . .
H1A H 0.2222 1.1261 0.6849 0.127 Uiso 1 1 calc R . .
H1B H 0.2056 0.9777 0.7591 0.127 Uiso 1 1 calc R . .
H1C H 0.1952 0.9831 0.5848 0.127 Uiso 1 1 calc R . .
I1 I -0.26352(7) 0.91441(11) 0.89545(9) 0.0622(3) Uani 1 1 d . . .
I2 I -0.05202(8) 1.19500(8) 0.67008(8) 0.0535(3) Uani 1 1 d . . .
Pb1 Pb 0 1 1 0.03825(19) Uani 1 2 d S . .

loop_
_atom_site_aniso_label
_atom_site_aniso_U_11
_atom_site_aniso_U_22
_atom_site_aniso_U_33
_atom_site_aniso_U_23
_atom_site_aniso_U_13
_atom_site_aniso_U_12
C1 0.125(8) 0.116(10) 0.084(9) 0.014(8) 0.061(8) 0.020(9)
C2 0.124(11) 0.121(10) 0.120(10) 0.024(9) 0.047(10) 0.031(8)
C3 0.111(10) 0.131(12) 0.084(8) -0.007(8) 0.046(8) 0.011(9)
N1 0.122(8) 0.083(8) 0.053(6) -0.003(6) 0.034(6) 0.020(7)
I1 0.0642(6) 0.0757(6) 0.0447(4) -0.0050(4) 0.0163(4) -0.0037(4)
I2 0.0983(7) 0.0354(4) 0.0355(4) 0.0094(3) 0.0340(4) 0.0007(4)
Pb1 0.0653(4) 0.0276(3) 0.0257(3) -0.00100(19) 0.0207(2) -0.0050(2)

loop_
_atom_type_symbol
_atom_type_description
_atom_type_scat_dispersion_real
_atom_type_scat_dispersion_imag
_atom_type_scat_source
C C 0.0033 0.0016 'International Tables Vol C Tables 4.2.6.8 and 6.1.1.4'
H H 0 0 'International Tables Vol C Tables 4.2.6.8 and 6.1.1.4'
N N 0.0061 0.0033 'International Tables Vol C Tables 4.2.6.8 and 6.1.1.4'
I I -0.4742 1.8119 'International Tables Vol C Tables 4.2.6.8 and 6.1.1.4'
Pb Pb -3.3944 10.1111 'International Tables Vol C Tables 4.2.6.8 and 6.1.1.4'

loop_
_exptl_crystal_face_index_h
_exptl_crystal_face_index_k
_exptl_crystal_face_index_l
_exptl_crystal_face_perp_dist
0 -1 0 0.03
0 1 0 0.03
1 0 0 0.02
-1 0 0 0.02
1 1 -2 0.09
-1 0 2 0.1

loop_
_geom_angle_atom_site_label_1
_geom_angle_atom_site_label_2
_geom_angle_atom_site_label_3
_geom_angle
_geom_angle_site_symmetry_1
_geom_angle_site_symmetry_3
_geom_angle_publ_flag
C2 C1 C3 60.7(5) . . ?
C2 C1 N1 114.7(15) . . ?
C3 C1 N1 112.1(13) . . ?
C2 C1 H1 118.7 . . ?
C3 C1 H1 118.7 . . ?
N1 C1 H1 118.7 . . ?
C1 C2 C3 60.3(5) . . ?
C1 C2 H2A 117.7 . . ?
C3 C2 H2A 117.7 . . ?
C1 C2 H2B 117.7 . . ?
C3 C2 H2B 117.7 . . ?
H2A C2 H2B 114.9 . . ?
C1 C3 C2 59.0(5) . . ?
C1 C3 H3A 117.9 . . ?
C2 C3 H3A 117.9 . . ?
C1 C3 H3B 117.9 . . ?
C2 C3 H3B 117.9 . . ?
H3A C3 H3B 115 . . ?
C1 N1 H1A 109.5 . . ?
C1 N1 H1B 109.5 . . ?
H1A N1 H1B 109.5 . . ?
C1 N1 H1C 109.5 . . ?
H1A N1 H1C 109.5 . . ?
H1B N1 H1C 109.5 . . ?
Pb1 I2 Pb1 147.16(3) 2_556 3_577 ?
Pb1 I2 Pb1 147.16(3) 2_556 . ?
I1 Pb1 I1 180 . 3_577 ?
I1 Pb1 I2 91.72(3) . 2_546 ?
I1 Pb1 I2 88.28(3) 3_577 2_546 ?
I1 Pb1 I2 88.28(3) . 4_586 ?
I1 Pb1 I2 91.72(3) 3_577 4_586 ?
I2 Pb1 I2 180 2_546 4_586 ?
I1 Pb1 I2 90.17(2) . 3_577 ?
I1 Pb1 I2 89.83(2) 3_577 3_577 ?
I2 Pb1 I2 88.51(4) 2_546 3_577 ?
I2 Pb1 I2 91.49(4) 4_586 3_577 ?
I1 Pb1 I2 89.83(2) . . ?
I1 Pb1 I2 90.17(2) 3_577 . ?
I2 Pb1 I2 91.49(4) 2_546 . ?
I2 Pb1 I2 88.51(4) 4_586 . ?
I2 Pb1 I2 180 3_577 . ?

loop_
_geom_bond_atom_site_label_1
_geom_bond_atom_site_label_2
_geom_bond_distance
_geom_bond_site_symmetry_2
_geom_bond_publ_flag
C1 C2 1.459(9) . ?
C1 C3 1.478(9) . ?
C1 N1 1.511(9) . ?
C1 H1 1 . ?
C2 C3 1.485(9) . ?
C2 H2A 0.99 . ?
C2 H2B 0.99 . ?
C3 H3A 0.99 . ?
C3 H3B 0.99 . ?
N1 H1A 0.91 . ?
N1 H1B 0.91 . ?
N1 H1C 0.91 . ?
I1 Pb1 3.1794(15) 3_577 ?
I1 Pb1 3.1794(15) . ?
I2 Pb1 3.2055(15) 2_556 ?
I2 Pb1 3.2102(16) 3_577 ?
I2 Pb1 3.2102(16) . ?
Pb1 I1 3.1794(15) 3_577 ?
Pb1 I2 3.2055(15) 2_546 ?
Pb1 I2 3.2055(15) 4_586 ?
Pb1 I2 3.2102(16) 3_577 ?

loop_
_geom_hbond_atom_site_label_D
_geom_hbond_atom_site_label_H
_geom_hbond_atom_site_label_A
_geom_hbond_distance_DH
_geom_hbond_distance_HA
_geom_hbond_distance_DA
_geom_hbond_angle_DHA
_geom_hbond_site_symmetry_A
N1 H1A I1 0.91 2.69 3.517(13) 151.5 2_556
N1 H1B I1 0.91 3.00 3.592(11) 124.1 3_577
N1 H1C I2 0.91 2.79 3.668(12) 162.6 3_576

loop_
_geom_torsion_atom_site_label_1
_geom_torsion_atom_site_label_2
_geom_torsion_atom_site_label_3
_geom_torsion_atom_site_label_4
_geom_torsion
_geom_torsion_site_symmetry_1
_geom_torsion_site_symmetry_2
_geom_torsion_site_symmetry_3
_geom_torsion_site_symmetry_4
_geom_torsion_publ_flag
N1 C1 C2 C3 102.6(15) . . . . ?
N1 C1 C3 C2 -106.8(16) . . . . ?
Pb1 I2 Pb1 I1 140.14(5) 2_556 . . . ?
Pb1 I2 Pb1 I1 -39.86(5) 2_556 . . 3_577 ?
Pb1 I2 Pb1 I2 -128.15(7) 2_556 . . 2_546 ?
Pb1 I2 Pb1 I2 51.85(7) 2_556 . . 4_586 ?
